data_2105602
loop_
_publ_author_name
'Bertolasi, V.'
'Gilli, P.'
'Ferretti, V.'
'Gilli, G.'

_publ_section_title
;
 Intermolecular N-H&#x00B7;&#x00B7;&#x00B7;O Hydrogen Bonding Assisted by
 Resonance. II. Self Assembly of Hydrogen-Bonded Secondary Enaminones in
 Supramolecular Catemers
;
_journal_issue 1
_journal_name_full 'Acta Crystallographica Section B'
_journal_page_first 50
_journal_page_last 65
_journal_paper_doi 10.1107/S0108768197008677
_journal_volume 54
_journal_year 1998
_chemical_formula_analytical 'C14 H17 N1 O1 '
_chemical_formula_sum 'C14 H17 N O'
_chemical_formula_weight 215.29
_chemical_name_systematic
;
3-Phenylamino-5,5-dimethyl-2-cyclohexen-1-one
;
_space_group_IT_number 14
_symmetry_cell_setting monoclinic
_symmetry_space_group_name_Hall '-P 2yab'
_symmetry_space_group_name_H-M 'P 1 21/a 1'
_cell_angle_alpha 90.00000
_cell_angle_beta 105.510(10)
_cell_angle_gamma 90.00000
_cell_formula_units_Z 4
_cell_length_a 9.4930(10)
_cell_length_b 13.061(3)
_cell_length_c 10.3050(10)
_cell_measurement_reflns_used 25
_cell_measurement_temperature 295
_cell_measurement_theta_max 15
_cell_measurement_theta_min 10
_cell_volume 1231.2(3)
_diffrn_ambient_temperature 295
_diffrn_measurement_device_type 'Enraf-Nonius CAD4'
_diffrn_measurement_method \w/2\q
_diffrn_radiation_monochromator graphite
_diffrn_radiation_source 'fine focus sealed tube'
_diffrn_radiation_type 'Mo K\a'
_diffrn_radiation_wavelength 0.71069
_diffrn_reflns_av_R_equivalents 0.022
_diffrn_reflns_limit_h_max 12
_diffrn_reflns_limit_h_min -12
_diffrn_reflns_limit_k_max 17
_diffrn_reflns_limit_k_min 0
_diffrn_reflns_limit_l_max 13
_diffrn_reflns_limit_l_min 0
_diffrn_reflns_number 3118
_diffrn_reflns_reduction_process ' ......'
_diffrn_reflns_theta_max 28
_diffrn_reflns_theta_min 2
_diffrn_standards_decay_% 0
_diffrn_standards_interval_time 120
_diffrn_standards_number 3
_exptl_absorpt_coefficient_mu 0.0727
_exptl_absorpt_correction_type none
_exptl_crystal_colour colourless
_exptl_crystal_density_diffrn 1.1615
_exptl_crystal_F_000 464.0
_exptl_crystal_size_max 0.43
_exptl_crystal_size_mid 0.41
_exptl_crystal_size_min 0.38
_refine_diff_density_max 0.15
_refine_diff_density_min -0.10
_refine_ls_extinction_method none
_refine_ls_goodness_of_fit_ref 2.14
_refine_ls_hydrogen_treatment 'H atoms isotropic'
_refine_ls_matrix_type full
_refine_ls_number_parameters 214
_refine_ls_number_reflns 1942
_refine_ls_R_factor_gt 0.040
_refine_ls_shift/su_max 0.03
_refine_ls_structure_factor_coef F
_refine_ls_weighting_details 'w = 4F^2^/[\s^2^(I) + (0.03F^2^)^2^]'
_refine_ls_weighting_scheme calc
_refine_ls_wR_factor_ref 0.054
_reflns_number_gt 1942
_reflns_number_total 2964
_reflns_threshold_expression I>3\s(I)
_cod_data_source_file na0080.cif
_cod_data_source_block 7
_cod_depositor_comments
;
The following automatic conversions were performed:

'_symmetry_cell_setting' value 'Monoclinic' changed to 'monoclinic'
according to /home/saulius/struct/CIF-dictionaries/cif_core.dic
dictionary named 'cif_core.dic' version 2.4.2 from 2011-04-26.

Automatic conversion script
Id: cif_fix_values 1891 2012-01-12 08:04:46Z andrius 

The following automatic conversions were performed:

'_refine_ls_weighting_scheme' value 'calc w = 4F^2^/[\s^2^(I) +
(0.03F^2^)^2^]' was changed to 'calc'. New tag
'_refine_ls_weighting_details' was created. The value of the new tag
was set to 'w = 4F^2^/[\s^2^(I) + (0.03F^2^)^2^]'.

Automatic conversion script
Id: cif_fix_values 3143 2015-03-26 13:38:13Z robertas 
;
_cod_original_sg_symbol_H-M 'P 21/a'
_cod_original_formula_sum 'C14 H17 N1 O1 '
_cod_database_code 2105602

loop_
_symmetry_equiv_pos_as_xyz
x,y,z
-x,-y,-z
-x+1/2,y+1/2,-z
x+1/2,-y+1/2,z

loop_
_atom_site_label
_atom_site_fract_x
_atom_site_fract_y
_atom_site_fract_z
_atom_site_U_iso_or_equiv
_atom_site_adp_type
_atom_site_occupancy
_atom_site_type_symbol
O1 0.17170(10) 0.14568(7) 0.83400(10) 0.0729(4) Uani 1.0 O
N1 0.35790(10) 0.43483(8) 1.10350(10) 0.0516(4) Uani 1.0 N
C1 0.1705(2) 0.23860(10) 0.85790(10) 0.0495(4) Uani 1.0 C
C2 0.2726(2) 0.28450(10) 0.96980(10) 0.0478(4) Uani 1.0 C
C3 0.27010(10) 0.38690(10) 0.99620(10) 0.0439(4) Uani 1.0 C
C4 0.1594(2) 0.45580(10) 0.90550(10) 0.0538(4) Uani 1.0 C
C5 0.1010(2) 0.41660(10) 0.76200(10) 0.0487(4) Uani 1.0 C
C6 0.0552(2) 0.30530(10) 0.76950(10) 0.0547(5) Uani 1.0 C
C7 0.2182(2) 0.42350(10) 0.6865(2) 0.0633(6) Uani 1.0 C
C8 -0.0311(2) 0.48090(10) 0.6901(2) 0.0778(7) Uani 1.0 C
C9 0.46510(10) 0.38840(10) 1.21040(10) 0.0458(4) Uani 1.0 C
C10 0.5733(2) 0.32770(10) 1.18540(10) 0.0587(5) Uani 1.0 C
C11 0.6765(2) 0.28490(10) 1.2912(2) 0.0779(7) Uani 1.0 C
C12 0.6733(2) 0.30290(10) 1.4216(2) 0.0786(6) Uani 1.0 C
C13 0.5667(2) 0.36470(10) 1.44620(10) 0.0715(6) Uani 1.0 C
C14 0.4620(2) 0.40770(10) 1.34150(10) 0.0562(5) Uani 1.0 C
H1N 0.3362(13) 0.4965(12) 1.1159(12) 0.049(3) Uiso 1.0 H
H2 0.3400(13) 0.2423(10) 1.0274(12) 0.039(3) Uiso 1.0 H
H4A 0.2038(15) 0.5253(13) 0.9059(13) 0.061(4) Uiso 1.0 H
H4B 0.0785(14) 0.4651(12) 0.9500(12) 0.058(4) Uiso 1.0 H
H6A 0.0219(16) 0.2749(13) 0.6796(13) 0.058(4) Uiso 1.0 H
H6B -0.0301(15) 0.3040(11) 0.8059(12) 0.051(3) Uiso 1.0 H
H7A 0.1758(17) 0.3948(12) 0.5920(16) 0.071(4) Uiso 1.0 H
H7B 0.3092(17) 0.3824(13) 0.7295(14) 0.063(4) Uiso 1.0 H
H7C 0.2450(15) 0.4954(13) 0.6765(13) 0.063(4) Uiso 1.0 H
H8A -0.0005(19) 0.5564(16) 0.6906(15) 0.085(5) Uiso 1.0 H
H8B -0.1095(19) 0.4694(16) 0.7375(17) 0.088(5) Uiso 1.0 H
H8C -0.0717(17) 0.4583(14) 0.5935(17) 0.077(4) Uiso 1.0 H
H10 0.5755(15) 0.3176(12) 1.0928(13) 0.053(4) Uiso 1.0 H
H11 0.7486(19) 0.2446(15) 1.2746(17) 0.085(5) Uiso 1.0 H
H12 0.745(2) 0.2781(16) 1.494(2) 0.086(5) Uiso 1.0 H
H13 0.5638(16) 0.3764(13) 1.5310(16) 0.066(4) Uiso 1.0 H
H14 0.3891(15) 0.4527(13) 1.3554(14) 0.057(4) Uiso 1.0 H

loop_
_atom_site_aniso_label
_atom_site_aniso_U_11
_atom_site_aniso_U_22
_atom_site_aniso_U_33
_atom_site_aniso_U_12
_atom_site_aniso_U_13
_atom_site_aniso_U_23
O1 0.0874(6) 0.0274(4) 0.0525(5) -0.0023(4) 0.0095(5) -0.0113(4)
N1 0.0484(5) 0.0277(4) 0.0408(5) -0.0062(4) 0.0028(4) 0.0049(4)
C1 0.0526(6) 0.0287(5) 0.0377(5) 0.0008(4) 0.0153(4) -0.0089(5)
C2 0.0490(6) 0.0273(5) 0.0347(5) 0.0028(4) 0.0074(5) 0.0011(5)
C3 0.0407(5) 0.0305(5) 0.0324(4) -0.0010(4) 0.0091(4) 0.0010(4)
C4 0.0484(6) 0.0327(5) 0.0430(5) -0.0027(5) 0.0065(5) 0.0082(5)
C5 0.0409(5) 0.0334(5) 0.0373(5) 0.0021(5) 0.0036(5) 0.0016(5)
C6 0.0440(6) 0.0423(6) 0.0407(5) -0.0016(5) 0.0068(5) -0.0096(5)
C7 0.0623(7) 0.0415(6) 0.0477(6) 0.0087(5) 0.0173(5) -0.0041(6)
C8 0.0576(8) 0.0542(8) 0.0602(8) 0.0062(7) -0.0056(7) 0.0108(7)
C9 0.0411(5) 0.0270(5) 0.0375(5) -0.0024(4) 0.0053(4) -0.0033(4)
C10 0.0494(6) 0.0421(6) 0.0458(6) -0.0025(5) 0.0098(5) 0.0069(5)
C11 0.0564(8) 0.0491(7) 0.0695(9) -0.0025(7) 0.0003(8) 0.0130(7)
C12 0.0693(9) 0.0439(7) 0.0571(8) 0.0119(6) -0.0108(7) -0.0021(7)
C13 0.0770(9) 0.0493(7) 0.0374(6) 0.0004(6) 0.0053(6) -0.0174(7)
C14 0.0504(6) 0.0403(6) 0.0411(5) -0.0077(5) 0.0099(5) -0.0084(5)

loop_
_atom_type_symbol
_atom_type_description
_atom_type_scat_dispersion_real
_atom_type_scat_dispersion_imag
_atom_type_scat_source
'O ' 'Oxygen      ' 0.0106 0.0060 'Int. Tab. C, 4.2.6.8, 6.1.1.4'
'N ' 'Nitrogen    ' 0.0061 0.0033 'Int. Tab. C, 4.2.6.8, 6.1.1.4'
'C ' 'Carbon      ' 0.0033 0.0016 'Int. Tab. C, 4.2.6.8, 6.1.1.4'
'H ' 'Hydrogen    ' 0.0000 0.0000 'Int. Tab. C, 4.2.6.8, 6.1.1.4'

loop_
_geom_angle_atom_site_label_1
_geom_angle_atom_site_label_2
_geom_angle_atom_site_label_3
_geom_angle
_geom_angle_publ_flag
C3 N1 C9 126.60(10) no
C3 N1 H1N 116.2(9) no
C9 N1 H1N 116.1(9) no
O1 C1 C2 122.20(10) no
O1 C1 C6 119.40(10) no
C2 C1 C6 118.30(10) no
C1 C2 C3 121.90(10) no
C1 C2 H2 118.1(8) no
C3 C2 H2 120.0(8) no
N1 C3 C2 125.30(10) no
N1 C3 C4 114.10(10) no
C2 C3 C4 120.60(10) no
C3 C4 C5 114.50(10) no
C3 C4 H4A 108.4(9) no
C3 C4 H4B 106.3(8) no
C5 C4 H4A 110.7(8) no
C5 C4 H4B 111.2(7) no
H4A C4 H4B 105.0(10) no
C4 C5 C6 107.80(10) no
C4 C5 C7 110.60(10) no
C4 C5 C8 109.00(10) no
C6 C5 C7 109.80(10) no
C6 C5 C8 109.90(10) no
C7 C5 C8 109.70(10) no
C1 C6 C5 114.30(10) no
C1 C6 H6A 109.7(8) no
C1 C6 H6B 107.5(8) no
C5 C6 H6A 111.2(9) no
C5 C6 H6B 108.2(8) no
H6A C6 H6B 105.0(10) no
C5 C7 H7A 108.2(9) no
C5 C7 H7B 113.5(9) no
C5 C7 H7C 110.7(9) no
H7A C7 H7B 107.0(10) no
H7A C7 H7C 107.0(10) no
H7B C7 H7C 110.0(10) no
C5 C8 H8A 109.0(10) no
C5 C8 H8B 108.0(10) no
C5 C8 H8C 111.0(10) no
H8A C8 H8B 113(2) no
H8A C8 H8C 109.0(10) no
H8B C8 H8C 107.0(10) no
N1 C9 C10 121.10(10) no
N1 C9 C14 118.90(10) no
C10 C9 C14 120.00(10) no
C9 C10 C11 119.7(2) no
C9 C10 H10 118.5(8) no
C11 C10 H10 121.8(8) no
C10 C11 C12 120.6(2) no
C10 C11 H11 120.0(10) no
C12 C11 H11 120.0(10) no
C11 C12 C13 119.5(2) no
C11 C12 H12 122.0(10) no
C13 C12 H12 119.0(10) no
C12 C13 C14 120.6(2) no
C12 C13 H13 120.0(10) no
C14 C13 H13 119.0(10) no
C9 C14 C13 119.50(10) no
C9 C14 H14 117.9(9) no
C13 C14 H14 122.6(9) no

loop_
_geom_bond_atom_site_label_1
_geom_bond_atom_site_label_2
_geom_bond_distance
_geom_bond_publ_flag
O1 C1 1.239(2) no
N1 C3 1.348(2) no
N1 C9 1.421(2) no
N1 H1N 0.850(10) no
C1 C2 1.425(2) no
C1 C6 1.501(2) no
C2 C3 1.366(2) no
C2 H2 0.930(10) no
C3 C4 1.504(2) no
C4 C5 1.522(2) no
C4 H4A 1.000(10) no
C4 H4B 1.000(10) no
C5 C6 1.525(2) no
C5 C7 1.521(2) no
C5 C8 1.526(2) no
C6 H6A 0.980(10) no
C6 H6B 0.980(10) no
C7 H7A 1.020(10) no
C7 H7B 1.010(10) no
C7 H7C 0.990(10) no
C8 H8A 1.03(2) no
C8 H8B 1.01(2) no
C8 H8C 1.010(10) no
C9 C10 1.375(2) no
C9 C14 1.382(2) no
C10 C11 1.375(2) no
C10 H10 0.970(10) no
C11 C12 1.372(3) no
C11 H11 0.92(2) no
C12 C13 1.370(3) no
C12 H12 0.930(10) no
C13 C14 1.376(2) no
C13 H13 0.890(10) no
C14 H14 0.950(10) no

loop_
_geom_contact_atom_site_label_1
_geom_contact_atom_site_label_2
_geom_contact_distance
O1 C2 2.334(2)
O1 C6 2.370(2)
O1 H2 2.533(11)
O1 H6A 2.489(14)
O1 H6B 2.780(14)
N1 C2 2.411(2)
N1 C4 2.394(2)
N1 C10 2.434(2)
N1 C14 2.413(2)
N1 H2 2.626(13)
N1 H4A 2.468(13)
N1 H4B 2.729(12)
N1 H10 2.596(15)
N1 H14 2.544(14)
C1 C3 2.440(2)
C1 C4 2.885(2)
C1 C5 2.543(2)
C1 H2 2.034(11)
C1 H6A 2.051(13)
C1 H6B 2.024(14)
C1 H7B 2.818(17)
C2 C4 2.494(2)
C2 C5 2.890(2)
C2 C6 2.513(2)
C2 C9 2.984(2)
C2 H4B 2.966(15)
C2 H6B 2.929(13)
C2 H7B 2.889(16)
C2 H10 2.848(13)
C3 C5 2.545(2)
C3 C6 2.864(2)
C3 C9 2.473(2)
C3 H1N 1.884(14)
C3 H2 2.000(13)
C3 H4A 2.053(16)
C3 H4B 2.028(14)
C3 H7B 2.870(16)
C3 H10 2.945(14)
C4 C6 2.462(2)
C4 C7 2.501(2)
C4 C8 2.481(2)
C4 H1N 2.420(11)
C4 H6B 2.689(14)
C4 H7B 2.758(17)
C4 H7C 2.742(15)
C4 H8A 2.671(16)
C4 H8B 2.680(16)
C5 H4A 2.096(15)
C5 H4B 2.103(14)
C5 H6A 2.090(16)
C5 H6B 2.054(15)
C5 H7A 2.079(18)
C5 H7B 2.138(17)
C5 H7C 2.085(16)
C5 H8A 2.103(19)
C5 H8B 2.064(18)
C5 H8C 2.117(15)
C6 C7 2.493(2)
C6 C8 2.498(2)
C6 H4B 2.765(15)
C6 H7A 2.673(18)
C6 H7B 2.743(17)
C6 H8B 2.62(2)
C6 H8C 2.751(17)
C7 C8 2.491(3)
C7 H4A 2.658(15)
C7 H6A 2.678(16)
C7 H8A 2.714(19)
C7 H8C 2.700(16)
C8 H4A 2.757(12)
C8 H4B 2.610(12)
C8 H6A 2.744(16)
C8 H6B 2.599(14)
C8 H7A 2.684(18)
C8 H7C 2.668(15)
C9 C11 2.378(2)
C9 C12 2.755(2)
C9 C13 2.382(2)
C9 H1N 1.950(14)
C9 H2 2.722(12)
C9 H10 2.025(15)
C9 H14 2.008(16)
C10 C12 2.386(2)
C10 C13 2.747(2)
C10 C14 2.388(2)
C10 H2 2.622(11)
C10 H11 1.994(18)
C11 C13 2.369(3)
C11 C14 2.748(3)
C11 H10 2.057(12)
C11 H12 2.02(2)
C12 C14 2.386(2)
C12 H11 1.99(2)
C12 H13 1.975(18)
C13 H12 1.99(2)
C13 H14 2.048(14)
C14 H1N 2.587(12)
C14 H13 1.976(15)
H1N H4A 2.225(17)
H1N H4B 2.615(16)
H1N H14 2.451(18)
H2 H10 2.369(18)
H4A H4B 1.59(2)
H4A H7B 2.96(2)
H4A H7C 2.53(2)
H4A H8A 2.559(19)
H4B H6B 2.62(2)
H4B H8A 2.84(2)
H4B H8B 2.428(19)
H6A H6B 1.56(2)
H6A H7A 2.47(2)
H6A H7B 2.99(2)
H6A H8B 2.96(3)
H6A H8C 2.63(2)
H6B H8B 2.33(2)
H6B H8C 2.92(2)
H7A H7B 1.636(19)
H7A H7C 1.62(2)
H7A H8C 2.50(2)
H7B H7C 1.63(2)
H7C H8A 2.50(2)
H7C H8C 2.94(2)
H8A H8B 1.69(3)
H8A H8C 1.65(3)
H8B H8C 1.62(3)
H10 H11 2.34(2)
H11 H12 2.31(3)
H12 H13 2.26(3)
H13 H14 2.326(19)

loop_
_geom_hbond_atom_site_label_D
_geom_hbond_atom_site_label_H
_geom_hbond_atom_site_label_A
_geom_hbond_site_symmetry_A
_geom_hbond_distance_DH
_geom_hbond_distance_HA
_geom_hbond_distance_DA
_geom_hbond_angle_DHA
N1 H1N O1 3_557 0.85(2) 2.02(2) 2.859(2) 168.0(10)

loop_
_geom_torsion_atom_site_label_1
_geom_torsion_atom_site_label_2
_geom_torsion_atom_site_label_3
_geom_torsion_atom_site_label_4
_geom_torsion
_geom_torsion_publ_flag
C9 N1 C3 C2 -2.2(2) no
C9 N1 C3 C4 175.40(10) no
H1N N1 C3 C2 -169.0(10) no
H1N N1 C3 C4 8.0(10) no
C3 N1 C9 C10 54.5(2) no
C3 N1 C9 C14 -127.6(2) no
H1N N1 C9 C10 -137.0(10) no
H1N N1 C9 C14 40.0(10) no
O1 C1 C2 C3 -179.50(10) no
O1 C1 C2 H2 -1.8(9) no
C6 C1 C2 C3 -1.6(2) no
C6 C1 C2 H2 176.1(9) no
O1 C1 C6 C5 -152.40(10) no
O1 C1 C6 H6A -26.0(10) no
O1 C1 C6 H6B 87.5(9) no
C2 C1 C6 C5 29.6(2) no
C2 C1 C6 H6A 155.4(9) no
C2 C1 C6 H6B -90.5(9) no
C1 C2 C3 N1 176.50(10) no
C1 C2 C3 C4 -1.0(2) no
H2 C2 C3 N1 -1.2(9) no
H2 C2 C3 C4 -178.6(9) no
N1 C3 C4 C5 157.70(10) no
N1 C3 C4 H4A 33.5(9) no
N1 C3 C4 H4B -79.1(9) no
C2 C3 C4 C5 -24.6(2) no
C2 C3 C4 H4A -148.8(9) no
C2 C3 C4 H4B 98.6(9) no
C3 C4 C5 C6 49.1(2) no
C3 C4 C5 C7 -71.0(2) no
C3 C4 C5 C8 168.40(10) no
H4A C4 C5 C6 172.0(9) no
H4A C4 C5 C7 52.0(9) no
H4A C4 C5 C8 -68.7(9) no
H4B C4 C5 C6 -71.5(9) no
H4B C4 C5 C7 168.4(9) no
H4B C4 C5 C8 47.8(9) no
C4 C5 C6 C1 -51.7(2) no
C4 C5 C6 H6A -176.7(9) no
C4 C5 C6 H6B 68.1(9) no
C7 C5 C6 C1 68.8(2) no
C7 C5 C6 H6A -55.0(10) no
C7 C5 C6 H6B -171.4(9) no
C8 C5 C6 C1 -170.40(10) no
C8 C5 C6 H6A 65.0(10) no
C8 C5 C6 H6B -50.6(9) no
C4 C5 C7 H7A 178.0(10) no
C4 C5 C7 H7B 60.0(10) no
C4 C5 C7 H7C -64.2(9) no
C6 C5 C7 H7A 60.0(10) no
C6 C5 C7 H7B -58.0(10) no
C6 C5 C7 H7C 176.9(9) no
C8 C5 C7 H7A -60.0(10) no
C8 C5 C7 H7B 180.0(10) no
C8 C5 C7 H7C 56.0(9) no
C4 C5 C8 H8A 59.0(10) no
C4 C5 C8 H8B -63.0(10) no
C4 C5 C8 H8C 179.0(10) no
C6 C5 C8 H8A 177.0(10) no
C6 C5 C8 H8B 54.0(10) no
C6 C5 C8 H8C -62.0(10) no
C7 C5 C8 H8A -62.0(10) no
C7 C5 C8 H8B 175.0(10) no
C7 C5 C8 H8C 57.0(10) no
N1 C9 C10 C11 179.20(10) no
N1 C9 C10 H10 .0(10) no
C14 C9 C10 C11 1.3(2) no
C14 C9 C10 H10 -177.5(9) no
N1 C9 C14 C13 -178.90(10) no
N1 C9 C14 H14 .0(10) no
C10 C9 C14 C13 -0.9(2) no
C10 C9 C14 H14 177.0(10) no
C9 C10 C11 C12 -0.6(3) no
C9 C10 C11 H11 -179.0(10) no
H10 C10 C11 C12 178.0(10) no
H10 C10 C11 H11 0(2) no
C10 C11 C12 C13 -0.3(3) no
C10 C11 C12 H12 -175(2) no
H11 C11 C12 C13 179.0(10) no
H11 C11 C12 H12 3(2) no
C11 C12 C13 C14 0.7(3) no
C11 C12 C13 H13 180.0(10) no
H12 C12 C13 C14 177.0(10) no
H12 C12 C13 H13 -4(2) no
C12 C13 C14 C9 -0.1(2) no
C12 C13 C14 H14 -177.0(10) no
H13 C13 C14 C9 -178.0(10) no
H13 C13 C14 H14 3(2) no
